data_7243978
loop_
_publ_author_name
'Teixeira, Micha\"el'
'Maia, Renata A.'
'Karmazin, Lydia'
'Louis, Beno\^it'
'Baudron, St\'ephane A.'

_publ_section_title
;
 Ionothermal synthesis of calcium-based metal--organic frameworks in a
 deep eutectic solvent
;
_journal_issue 3
_journal_name_full CrystEngComm
_journal_page_first 601
_journal_page_last 608
_journal_paper_doi 10.1039/D1CE01497H
_journal_volume 24
_journal_year 2022
_chemical_formula_sum 'C22 H20 Ca2 N4 O10'
_chemical_formula_weight 580.58
_space_group_crystal_system monoclinic
_space_group_IT_number 14
_space_group_name_Hall '-P 2yn'
_space_group_name_H-M_alt 'P 1 21/n 1'
_atom_sites_solution_hydrogens geom
_audit_creation_method SHELXL-2016/6
_audit_update_record
;
2021-11-08 deposited with the CCDC.	2021-11-30 downloaded from the CCDC.
;
_cell_angle_alpha 90
_cell_angle_beta 90.043(3)
_cell_angle_gamma 90
_cell_formula_units_Z 4
_cell_length_a 6.8835(4)
_cell_length_b 17.9272(11)
_cell_length_c 20.4957(13)
_cell_measurement_reflns_used 8173
_cell_measurement_temperature 173(2)
_cell_measurement_theta_max 25.56
_cell_measurement_theta_min 2.29
_cell_volume 2529.2(3)
_computing_cell_refinement 'Bruker SAINT'
_computing_data_collection 'Bruker APEX2'
_computing_data_reduction 'Bruker SAINT'
_computing_molecular_graphics 'Bruker SHELXTL'
_computing_publication_material 'Bruker SHELXTL'
_computing_structure_refinement 'SHELXL-2016/6 (Sheldrick, 2016)'
_computing_structure_solution 'SHELXS-97 (Sheldrick 2008)'
_diffrn_ambient_temperature 173(2)
_diffrn_measured_fraction_theta_full 0.999
_diffrn_measured_fraction_theta_max 0.993
_diffrn_measurement_device_type 'Bruker APEX-II CCD'
_diffrn_measurement_method '\f and \w scans'
_diffrn_radiation_type MoK\a
_diffrn_radiation_wavelength 0.71073
_diffrn_reflns_av_R_equivalents 0.0901
_diffrn_reflns_av_unetI/netI 0.0634
_diffrn_reflns_Laue_measured_fraction_full 0.999
_diffrn_reflns_Laue_measured_fraction_max 0.993
_diffrn_reflns_limit_h_max 9
_diffrn_reflns_limit_h_min -7
_diffrn_reflns_limit_k_max 25
_diffrn_reflns_limit_k_min -25
_diffrn_reflns_limit_l_max 28
_diffrn_reflns_limit_l_min -28
_diffrn_reflns_number 49825
_diffrn_reflns_point_group_measured_fraction_full 0.999
_diffrn_reflns_point_group_measured_fraction_max 0.993
_diffrn_reflns_theta_full 25.242
_diffrn_reflns_theta_max 30.156
_diffrn_reflns_theta_min 2.272
_exptl_absorpt_coefficient_mu 0.514
_exptl_absorpt_correction_T_max 0.994
_exptl_absorpt_correction_T_min 0.989
_exptl_absorpt_correction_type multi-scan
_exptl_absorpt_process_details sadabs
_exptl_crystal_colour colourless
_exptl_crystal_density_diffrn 1.525
_exptl_crystal_density_meas ?
_exptl_crystal_description platelet
_exptl_crystal_F_000 1200
_exptl_crystal_size_max 0.020
_exptl_crystal_size_mid 0.020
_exptl_crystal_size_min 0.010
_refine_diff_density_max 0.689
_refine_diff_density_min -0.782
_refine_diff_density_rms 0.105
_refine_ls_extinction_method none
_refine_ls_goodness_of_fit_ref 1.067
_refine_ls_hydrogen_treatment constr
_refine_ls_matrix_type full
_refine_ls_number_parameters 344
_refine_ls_number_reflns 7333
_refine_ls_number_restraints 0
_refine_ls_restrained_S_all 1.067
_refine_ls_R_factor_all 0.0788
_refine_ls_R_factor_gt 0.0550
_refine_ls_shift/su_max 0.001
_refine_ls_shift/su_mean 0.000
_refine_ls_structure_factor_coef Fsqd
_refine_ls_weighting_details 'w=1/[\s^2^(Fo^2^)+(0.0753P)^2^+1.6779P] where P=(Fo^2^+2Fc^2^)/3'
_refine_ls_weighting_scheme calc
_refine_ls_wR_factor_gt 0.1364
_refine_ls_wR_factor_ref 0.1487
_reflns_Friedel_coverage 0.000
_reflns_number_gt 5828
_reflns_number_total 7333
_reflns_threshold_expression 'I > 2\s(I)'
_cod_data_source_file d1ce01497h2.cif
_cod_data_source_block CaMOF2beta
_cod_depositor_comments
;
The following automatic conversions were performed:

data item '_exptl_crystal_density_meas' value 'not measured' was
changed to '?' -- the value is perceived as not measured.

Automatic conversion script
Id: cif_fix_values 7556 2019-12-06 15:28:31Z antanas 

 Adding full bibliography for 7243973--7243978.cif.
;
_cod_original_sg_symbol_H-M 'P 21/n'
_cod_database_code 7243978
_shelx_shelxl_version_number 2016/6
_shelx_space_group_comment
;
The symmetry employed for this shelxl refinement is uniquely defined
by the following loop, which should always be used as a source of
symmetry information in preference to the above space-group names.
They are only intended as comments.
;
_shelx_estimated_absorpt_t_min 0.990
_shelx_estimated_absorpt_t_max 0.995

loop_
_space_group_symop_operation_xyz
'x, y, z'
'-x+1/2, y+1/2, -z+1/2'
'-x, -y, -z'
'x-1/2, -y-1/2, z-1/2'

loop_
_atom_site_label
_atom_site_type_symbol
_atom_site_fract_x
_atom_site_fract_y
_atom_site_fract_z
_atom_site_U_iso_or_equiv
_atom_site_adp_type
_atom_site_occupancy
_atom_site_site_symmetry_order
_atom_site_calc_flag
_atom_site_refinement_flags_posn
_atom_site_refinement_flags_adp
_atom_site_refinement_flags_occupancy
_atom_site_disorder_assembly
_atom_site_disorder_group
C5 C 0.9517(6) 0.6906(2) 0.43571(16) 0.0302(9) Uani 1 1 d . . . . .
H5 H 0.879493 0.679268 0.473927 0.036 Uiso 1 1 calc R U . . .
C18 C 1.6435(10) 0.4645(2) 0.6106(3) 0.0621(16) Uani 1 1 d . . . . .
H18A H 1.638121 0.439252 0.653553 0.075 Uiso 1 1 calc R U . . .
H18B H 1.704298 0.430602 0.578494 0.075 Uiso 1 1 calc R U . . .
C19 C 1.4411(8) 0.4883(2) 0.5884(2) 0.0456(13) Uani 1 1 d . . . . .
H19A H 1.403680 0.462927 0.547378 0.055 Uiso 1 1 calc R U . . .
H19B H 1.342538 0.477661 0.622256 0.055 Uiso 1 1 calc R U . . .
C20 C 1.8172(6) 0.8440(2) 0.52399(17) 0.0262(8) Uani 1 1 d . . . . .
C21 C 1.9961(9) 0.9080(2) 0.4468(2) 0.0486(13) Uani 1 1 d . . . . .
H21A H 2.096158 0.882550 0.420275 0.058 Uiso 1 1 calc R U . . .
H21B H 2.024344 0.962165 0.447862 0.058 Uiso 1 1 calc R U . . .
N3 N 1.9877(6) 0.8773(2) 0.51222(16) 0.0387(8) Uani 1 1 d . . . . .
H3 H 2.083138 0.880175 0.540714 0.046 Uiso 1 1 calc R U . . .
N4 N 1.7015(7) 0.8539(2) 0.47313(17) 0.0457(10) Uani 1 1 d . . . . .
H4 H 1.580539 0.838022 0.471973 0.055 Uiso 1 1 calc R U . . .
C22 C 1.7914(10) 0.8929(5) 0.4201(3) 0.081(2) Uani 1 1 d . . . . .
H22A H 1.722189 0.939975 0.410209 0.098 Uiso 1 1 calc R U . . .
H22B H 1.796030 0.861677 0.380296 0.098 Uiso 1 1 calc R U . . .
C1 C 0.7817(6) 0.76579(19) 0.76407(15) 0.0206(7) Uani 1 1 d . . . . .
C2 C 1.1615(6) 0.71981(18) 0.32387(15) 0.0204(7) Uani 1 1 d . . . . .
C3 C 1.2472(5) 0.72914(18) 0.38488(16) 0.0200(6) Uani 1 1 d . . . . .
H3A H 1.377984 0.745667 0.387904 0.024 Uiso 1 1 calc R U . . .
C4 C 1.1430(6) 0.71450(19) 0.44113(15) 0.0214(8) Uani 1 1 d . . . . .
C6 C 0.8652(6) 0.6831(3) 0.37471(18) 0.0360(10) Uani 1 1 d . . . . .
H6 H 0.733430 0.667723 0.371537 0.043 Uiso 1 1 calc R U . . .
C7 C 0.9694(7) 0.6979(2) 0.31898(16) 0.0323(9) Uani 1 1 d . . . . .
H7 H 0.909792 0.693051 0.277365 0.039 Uiso 1 1 calc R U . . .
C8 C 1.2364(6) 0.7255(2) 0.50682(16) 0.0238(8) Uani 1 1 d . . . . .
C9 C 1.2643(6) 0.89100(17) 0.66257(15) 0.0200(7) Uani 1 1 d . . . . .
C10 C 1.1511(6) 0.95295(17) 0.69305(15) 0.0195(7) Uani 1 1 d . . . . .
C11 C 1.2536(5) 1.00607(17) 0.72926(15) 0.0187(7) Uani 1 1 d . . . . .
H11 H 1.389323 1.000229 0.736056 0.022 Uiso 1 1 calc R U . . .
C12 C 1.1576(6) 1.06740(18) 0.75532(16) 0.0208(7) Uani 1 1 d . . . . .
C13 C 0.9618(6) 1.07710(18) 0.74325(16) 0.0228(7) Uani 1 1 d . . . . .
H13 H 0.897576 1.120678 0.758424 0.027 Uiso 1 1 calc R U . . .
C14 C 0.8581(6) 1.0230(2) 0.70881(19) 0.0275(8) Uani 1 1 d . . . . .
H14 H 0.722443 1.028935 0.702031 0.033 Uiso 1 1 calc R U . . .
C15 C 0.9525(6) 0.96053(19) 0.68443(17) 0.0244(8) Uani 1 1 d . . . . .
H15 H 0.881198 0.923141 0.661929 0.029 Uiso 1 1 calc R U . . .
C16 C 1.2273(6) 0.62297(18) 0.70502(15) 0.0206(7) Uani 1 1 d . . . . .
C17 C 1.6391(6) 0.59320(19) 0.59971(16) 0.0244(8) Uani 1 1 d . . . . .
N1 N 1.4639(6) 0.56866(17) 0.57839(17) 0.0353(8) Uani 1 1 d . . . . .
H1 H 1.374756 0.597506 0.560723 0.042 Uiso 1 1 calc R U . . .
N2 N 1.7501(6) 0.53499(17) 0.6151(2) 0.0399(8) Uani 1 1 d . . . . .
H2 H 1.872989 0.538451 0.626518 0.048 Uiso 1 1 calc R U . . .
O1 O 1.6971(4) 0.76837(15) 0.70911(11) 0.0253(6) Uani 1 1 d . . . . .
O2 O 0.9565(5) 0.7526(2) 0.76911(12) 0.0448(9) Uani 1 1 d . . . . .
O3 O 1.3856(5) 0.7650(2) 0.51098(13) 0.0415(8) Uani 1 1 d . . . . .
O4 O 1.1617(5) 0.69532(14) 0.55596(11) 0.0286(6) Uani 1 1 d . . . . .
O5 O 1.1719(4) 0.83383(13) 0.64160(13) 0.0254(6) Uani 1 1 d . . . . .
O6 O 1.4422(4) 0.89652(15) 0.65677(16) 0.0362(7) Uani 1 1 d . . . . .
O7 O 1.3055(4) 0.68414(13) 0.69034(11) 0.0212(5) Uani 1 1 d . . . . .
O8 O 1.0572(4) 0.60639(15) 0.68781(13) 0.0318(6) Uani 1 1 d . . . . .
O9 O 1.6857(4) 0.65952(12) 0.60464(12) 0.0239(5) Uani 1 1 d . . . . .
O10 O 1.7784(4) 0.80841(13) 0.57455(11) 0.0217(5) Uani 1 1 d . . . . .
Ca1 Ca 1.48183(11) 0.76655(3) 0.62377(3) 0.01592(14) Uani 1 1 d . . . . .
Ca2 Ca 0.97681(11) 0.72864(3) 0.64849(3) 0.01655(14) Uani 1 1 d . . . . .

loop_
_atom_site_aniso_label
_atom_site_aniso_U_11
_atom_site_aniso_U_22
_atom_site_aniso_U_33
_atom_site_aniso_U_23
_atom_site_aniso_U_13
_atom_site_aniso_U_12
C5 0.036(3) 0.038(2) 0.0158(14) 0.0008(13) 0.0070(15) -0.0079(18)
C18 0.087(4) 0.0172(17) 0.082(4) 0.000(2) -0.014(4) -0.003(2)
C19 0.072(4) 0.0224(18) 0.043(2) -0.0095(16) 0.006(2) -0.020(2)
C20 0.035(2) 0.0247(16) 0.0188(14) 0.0034(12) 0.0028(15) -0.0035(16)
C21 0.073(4) 0.039(2) 0.0331(19) 0.0155(16) 0.018(3) -0.005(3)
N3 0.043(2) 0.0425(18) 0.0311(16) 0.0147(13) 0.0065(17) -0.0094(18)
N4 0.050(3) 0.063(3) 0.0241(16) 0.0186(16) -0.0057(17) -0.009(2)
C22 0.085(5) 0.127(6) 0.032(3) 0.049(3) -0.005(3) -0.031(4)
C1 0.027(2) 0.0245(16) 0.0100(13) -0.0010(11) -0.0010(12) 0.0031(14)
C2 0.026(2) 0.0235(15) 0.0115(13) 0.0010(11) 0.0007(13) -0.0013(14)
C3 0.0228(17) 0.0252(14) 0.0118(12) 0.0014(12) 0.0001(13) 0.0009(13)
C4 0.033(2) 0.0213(15) 0.0103(13) -0.0010(11) 0.0040(13) 0.0019(14)
C6 0.029(2) 0.057(3) 0.0217(17) -0.0022(17) 0.0008(16) -0.0153(19)
C7 0.035(2) 0.050(2) 0.0123(13) -0.0020(14) -0.0031(15) -0.011(2)
C8 0.028(2) 0.0303(17) 0.0134(13) -0.0013(12) 0.0022(13) 0.0070(15)
C9 0.029(2) 0.0130(12) 0.0179(14) -0.0023(10) -0.0049(13) 0.0008(13)
C10 0.026(2) 0.0155(13) 0.0168(14) -0.0014(11) -0.0007(13) -0.0016(13)
C11 0.0224(19) 0.0169(14) 0.0168(14) -0.0024(11) -0.0015(12) 0.0007(13)
C12 0.028(2) 0.0181(14) 0.0162(14) -0.0035(11) 0.0008(13) -0.0034(14)
C13 0.026(2) 0.0203(14) 0.0219(14) -0.0062(11) 0.0032(14) -0.0013(15)
C14 0.022(2) 0.0282(17) 0.0323(19) -0.0100(15) -0.0012(15) 0.0011(15)
C15 0.027(2) 0.0214(15) 0.0244(16) -0.0072(12) -0.0002(15) -0.0031(15)
C16 0.030(2) 0.0196(14) 0.0127(13) 0.0057(11) 0.0020(13) 0.0004(14)
C17 0.035(2) 0.0203(15) 0.0181(15) -0.0049(11) 0.0009(14) 0.0001(15)
N1 0.047(2) 0.0201(13) 0.0385(17) -0.0043(12) -0.0072(17) -0.0081(15)
N2 0.047(2) 0.0179(14) 0.055(2) -0.0006(15) -0.004(2) 0.0046(14)
O1 0.0281(16) 0.0377(14) 0.0102(10) -0.0005(9) -0.0016(10) 0.0042(12)
O2 0.0289(19) 0.091(3) 0.0139(11) -0.0068(13) -0.0003(11) 0.0170(17)
O3 0.0311(18) 0.076(2) 0.0170(12) -0.0032(13) -0.0023(12) -0.0093(16)
O4 0.0490(19) 0.0267(12) 0.0102(9) 0.0016(9) 0.0086(11) 0.0078(13)
O5 0.0272(15) 0.0139(10) 0.0350(13) -0.0085(9) -0.0025(12) -0.0023(10)
O6 0.0236(17) 0.0257(12) 0.0593(19) -0.0185(13) 0.0068(14) -0.0021(11)
O7 0.0279(15) 0.0178(10) 0.0180(10) 0.0062(8) 0.0027(10) 0.0010(10)
O8 0.0306(18) 0.0285(12) 0.0364(14) 0.0152(11) -0.0093(12) -0.0031(12)
O9 0.0311(15) 0.0141(10) 0.0264(12) -0.0026(9) 0.0027(11) 0.0009(10)
O10 0.0272(15) 0.0228(11) 0.0151(10) 0.0070(9) 0.0042(10) -0.0009(10)
Ca1 0.0206(4) 0.0162(2) 0.0110(2) 0.00030(18) -0.0006(3) 0.0009(2)
Ca2 0.0206(4) 0.0164(2) 0.0126(2) 0.00068(19) 0.0013(3) 0.0007(3)

loop_
_atom_type_symbol
_atom_type_description
_atom_type_scat_dispersion_real
_atom_type_scat_dispersion_imag
_atom_type_scat_source
C C 0.0033 0.0016 'International Tables Vol C Tables 4.2.6.8 and 6.1.1.4'
H H 0.0000 0.0000 'International Tables Vol C Tables 4.2.6.8 and 6.1.1.4'
N N 0.0061 0.0033 'International Tables Vol C Tables 4.2.6.8 and 6.1.1.4'
O O 0.0106 0.0060 'International Tables Vol C Tables 4.2.6.8 and 6.1.1.4'
Ca Ca 0.2262 0.3064 'International Tables Vol C Tables 4.2.6.8 and 6.1.1.4'

loop_
_geom_angle_atom_site_label_1
_geom_angle_atom_site_label_2
_geom_angle_atom_site_label_3
_geom_angle
_geom_angle_site_symmetry_1
_geom_angle_site_symmetry_3
_geom_angle_publ_flag
C4 C5 C6 120.5(3) . . ?
C4 C5 H5 119.8 . . ?
C6 C5 H5 119.8 . . ?
N2 C18 C19 103.6(4) . . ?
N2 C18 H18A 111.0 . . ?
C19 C18 H18A 111.0 . . ?
N2 C18 H18B 111.0 . . ?
C19 C18 H18B 111.0 . . ?
H18A C18 H18B 109.0 . . ?
N1 C19 C18 102.7(4) . . ?
N1 C19 H19A 111.2 . . ?
C18 C19 H19A 111.2 . . ?
N1 C19 H19B 111.2 . . ?
C18 C19 H19B 111.2 . . ?
H19A C19 H19B 109.1 . . ?
O10 C20 N4 126.5(4) . . ?
O10 C20 N3 124.5(4) . . ?
N4 C20 N3 109.0(3) . . ?
N3 C21 C22 103.0(4) . . ?
N3 C21 H21A 111.2 . . ?
C22 C21 H21A 111.2 . . ?
N3 C21 H21B 111.2 . . ?
C22 C21 H21B 111.2 . . ?
H21A C21 H21B 109.1 . . ?
C20 N3 C21 111.8(4) . . ?
C20 N3 H3 124.1 . . ?
C21 N3 H3 124.1 . . ?
C20 N4 C22 113.8(5) . . ?
C20 N4 H4 123.1 . . ?
C22 N4 H4 123.1 . . ?
N4 C22 C21 102.3(4) . . ?
N4 C22 H22A 111.3 . . ?
C21 C22 H22A 111.3 . . ?
N4 C22 H22B 111.3 . . ?
C21 C22 H22B 111.3 . . ?
H22A C22 H22B 109.2 . . ?
O2 C1 O1 122.0(3) . 1_455 ?
O2 C1 C2 120.2(3) . 4_576 ?
O1 C1 C2 117.8(3) 1_455 4_576 ?
O2 C1 Ca2 63.67(18) . . ?
O1 C1 Ca2 58.55(18) 1_455 . ?
C2 C1 Ca2 174.2(3) 4_576 . ?
C7 C2 C3 120.2(3) . . ?
C7 C2 C1 121.1(3) . 4_675 ?
C3 C2 C1 118.7(3) . 4_675 ?
C4 C3 C2 120.4(3) . . ?
C4 C3 H3A 119.8 . . ?
C2 C3 H3A 119.8 . . ?
C3 C4 C5 118.9(3) . . ?
C3 C4 C8 120.0(4) . . ?
C5 C4 C8 121.1(3) . . ?
C7 C6 C5 120.3(4) . . ?
C7 C6 H6 119.8 . . ?
C5 C6 H6 119.8 . . ?
C6 C7 C2 119.6(3) . . ?
C6 C7 H7 120.2 . . ?
C2 C7 H7 120.2 . . ?
O3 C8 O4 121.8(3) . . ?
O3 C8 C4 119.1(3) . . ?
O4 C8 C4 119.1(4) . . ?
O3 C8 Ca1 49.41(18) . . ?
O4 C8 Ca1 72.4(2) . . ?
C4 C8 Ca1 168.5(3) . . ?
O6 C9 O5 121.6(3) . . ?
O6 C9 C10 119.9(3) . . ?
O5 C9 C10 118.4(3) . . ?
O6 C9 Ca1 60.40(18) . . ?
O5 C9 Ca1 62.15(18) . . ?
C10 C9 Ca1 171.7(2) . . ?
C15 C10 C11 119.9(3) . . ?
C15 C10 C9 122.3(3) . . ?
C11 C10 C9 117.7(3) . . ?
C12 C11 C10 120.2(3) . . ?
C12 C11 H11 119.9 . . ?
C10 C11 H11 119.9 . . ?
C13 C12 C11 119.7(3) . . ?
C13 C12 C16 121.7(3) . 2_756 ?
C11 C12 C16 118.6(3) . 2_756 ?
C12 C13 C14 120.1(3) . . ?
C12 C13 H13 119.9 . . ?
C14 C13 H13 119.9 . . ?
C15 C14 C13 120.2(4) . . ?
C15 C14 H14 119.9 . . ?
C13 C14 H14 119.9 . . ?
C10 C15 C14 119.7(3) . . ?
C10 C15 H15 120.1 . . ?
C14 C15 H15 120.1 . . ?
O8 C16 O7 122.5(3) . . ?
O8 C16 C12 118.9(3) . 2_746 ?
O7 C16 C12 118.6(3) . 2_746 ?
O8 C16 Ca2 58.22(17) . . ?
O7 C16 Ca2 64.96(19) . . ?
C12 C16 Ca2 171.1(2) 2_746 . ?
O9 C17 N2 125.9(4) . . ?
O9 C17 N1 124.7(4) . . ?
N2 C17 N1 109.4(3) . . ?
C17 N1 C19 111.7(4) . . ?
C17 N1 H1 124.2 . . ?
C19 N1 H1 124.2 . . ?
C17 N2 C18 112.0(4) . . ?
C17 N2 H2 124.0 . . ?
C18 N2 H2 124.0 . . ?
C1 O1 Ca1 166.7(3) 1_655 . ?
C1 O1 Ca2 94.7(2) 1_655 1_655 ?
Ca1 O1 Ca2 96.84(9) . 1_655 ?
C1 O2 Ca2 90.3(2) . . ?
C8 O3 Ca1 107.3(2) . . ?
C8 O4 Ca2 139.2(2) . . ?
C8 O4 Ca1 83.3(2) . . ?
Ca2 O4 Ca1 85.04(8) . . ?
C9 O5 Ca2 156.6(2) . . ?
C9 O5 Ca1 90.7(2) . . ?
Ca2 O5 Ca1 96.42(8) . . ?
C9 O6 Ca1 93.5(2) . . ?
C16 O7 Ca1 155.3(2) . . ?
C16 O7 Ca2 88.5(2) . . ?
Ca1 O7 Ca2 93.81(8) . . ?
C16 O8 Ca2 95.3(2) . . ?
C17 O9 Ca1 128.9(3) . . ?
C17 O9 Ca2 135.1(3) . 1_655 ?
Ca1 O9 Ca2 90.77(8) . 1_655 ?
C20 O10 Ca1 133.9(3) . . ?
C20 O10 Ca2 133.0(3) . 1_655 ?
Ca1 O10 Ca2 91.78(8) . 1_655 ?
O1 Ca1 O7 84.25(10) . . ?
O1 Ca1 O10 76.49(9) . . ?
O7 Ca1 O10 151.80(9) . . ?
O1 Ca1 O3 155.70(11) . . ?
O7 Ca1 O3 114.13(10) . . ?
O10 Ca1 O3 80.40(10) . . ?
O1 Ca1 O9 76.07(9) . . ?
O7 Ca1 O9 83.97(9) . . ?
O10 Ca1 O9 71.62(9) . . ?
O3 Ca1 O9 89.67(11) . . ?
O1 Ca1 O6 81.22(10) . . ?
O7 Ca1 O6 112.42(10) . . ?
O10 Ca1 O6 85.03(10) . . ?
O3 Ca1 O6 104.29(12) . . ?
O9 Ca1 O6 150.49(10) . . ?
O1 Ca1 O5 115.90(9) . . ?
O7 Ca1 O5 77.02(9) . . ?
O10 Ca1 O5 130.01(9) . . ?
O3 Ca1 O5 84.89(10) . . ?
O9 Ca1 O5 155.95(9) . . ?
O6 Ca1 O5 53.00(9) . . ?
O1 Ca1 C9 96.75(10) . . ?
O7 Ca1 C9 93.42(10) . . ?
O10 Ca1 C9 108.99(10) . . ?
O3 Ca1 C9 97.78(11) . . ?
O9 Ca1 C9 172.54(9) . . ?
O6 Ca1 C9 26.07(10) . . ?
O5 Ca1 C9 27.18(9) . . ?
O1 Ca1 O4 149.60(9) . . ?
O7 Ca1 O4 66.97(8) . . ?
O10 Ca1 O4 125.65(8) . . ?
O3 Ca1 O4 47.58(9) . . ?
O9 Ca1 O4 90.80(8) . . ?
O6 Ca1 O4 117.89(9) . . ?
O5 Ca1 O4 68.35(8) . . ?
C9 Ca1 O4 94.62(9) . . ?
O1 Ca1 C8 165.81(10) . . ?
O7 Ca1 C8 91.08(10) . . ?
O10 Ca1 C8 102.59(9) . . ?
O3 Ca1 C8 23.24(10) . . ?
O9 Ca1 C8 90.14(9) . . ?
O6 Ca1 C8 112.91(10) . . ?
O5 Ca1 C8 75.79(9) . . ?
C9 Ca1 C8 96.91(10) . . ?
O4 Ca1 C8 24.34(8) . . ?
O1 Ca1 Ca2 42.75(7) . 1_655 ?
O7 Ca1 Ca2 107.23(7) . 1_655 ?
O10 Ca1 Ca2 45.16(6) . 1_655 ?
O3 Ca1 Ca2 113.77(8) . 1_655 ?
O9 Ca1 Ca2 45.89(7) . 1_655 ?
O6 Ca1 Ca2 104.69(8) . 1_655 ?
O5 Ca1 Ca2 155.30(6) . 1_655 ?
C9 Ca1 Ca2 129.19(8) . 1_655 ?
O4 Ca1 Ca2 136.12(6) . 1_655 ?
C8 Ca1 Ca2 127.53(7) . 1_655 ?
O1 Ca1 Ca2 121.49(7) . . ?
O7 Ca1 Ca2 45.26(7) . . ?
O10 Ca1 Ca2 161.13(6) . . ?
O3 Ca1 Ca2 82.35(8) . . ?
O9 Ca1 Ca2 115.96(7) . . ?
O6 Ca1 Ca2 91.90(7) . . ?
O5 Ca1 Ca2 40.10(6) . . ?
C9 Ca1 Ca2 65.90(8) . . ?
O4 Ca1 Ca2 41.10(5) . . ?
C8 Ca1 Ca2 61.55(7) . . ?
Ca2 Ca1 Ca2 152.33(2) 1_655 . ?
O5 Ca2 O4 81.05(10) . . ?
O5 Ca2 O8 129.02(10) . . ?
O4 Ca2 O8 85.09(9) . . ?
O5 Ca2 O1 104.77(9) . 1_455 ?
O4 Ca2 O1 157.48(10) . 1_455 ?
O8 Ca2 O1 106.38(10) . 1_455 ?
O5 Ca2 O10 79.25(9) . 1_455 ?
O4 Ca2 O10 87.27(9) . 1_455 ?
O8 Ca2 O10 148.75(10) . 1_455 ?
O1 Ca2 O10 72.83(8) 1_455 1_455 ?
O5 Ca2 O2 87.33(11) . . ?
O4 Ca2 O2 149.73(11) . . ?
O8 Ca2 O2 80.72(11) . . ?
O1 Ca2 O2 52.76(9) 1_455 . ?
O10 Ca2 O2 117.99(10) 1_455 . ?
O5 Ca2 O9 146.93(9) . 1_455 ?
O4 Ca2 O9 91.03(10) . 1_455 ?
O8 Ca2 O9 81.60(9) . 1_455 ?
O1 Ca2 O9 72.11(9) 1_455 1_455 ?
O10 Ca2 O9 68.28(8) 1_455 1_455 ?
O2 Ca2 O9 112.95(11) . 1_455 ?
O5 Ca2 O7 76.17(9) . . ?
O4 Ca2 O7 73.27(9) . . ?
O8 Ca2 O7 52.86(9) . . ?
O1 Ca2 O7 129.14(8) 1_455 . ?
O10 Ca2 O7 150.61(8) 1_455 . ?
O2 Ca2 O7 76.84(9) . . ?
O9 Ca2 O7 132.19(8) 1_455 . ?
O5 Ca2 C1 97.82(10) . . ?
O4 Ca2 C1 175.73(11) . . ?
O8 Ca2 C1 92.50(10) . . ?
O1 Ca2 C1 26.79(10) 1_455 . ?
O10 Ca2 C1 96.59(9) 1_455 . ?
O2 Ca2 C1 26.03(11) . . ?
O9 Ca2 C1 92.11(10) 1_455 . ?
O7 Ca2 C1 102.46(9) . . ?
O5 Ca2 C16 102.60(10) . . ?
O4 Ca2 C16 80.20(9) . . ?
O8 Ca2 C16 26.46(10) . . ?
O1 Ca2 C16 118.59(9) 1_455 . ?
O10 Ca2 C16 166.82(9) 1_455 . ?
O2 Ca2 C16 75.19(10) . . ?
O9 Ca2 C16 107.62(9) 1_455 . ?
O7 Ca2 C16 26.59(9) . . ?
C1 Ca2 C16 96.08(10) . . ?
O5 Ca2 Ca1 113.31(7) . 1_455 ?
O4 Ca2 Ca1 117.17(8) . 1_455 ?
O8 Ca2 Ca1 116.67(7) . 1_455 ?
O1 Ca2 Ca1 40.41(6) 1_455 1_455 ?
O10 Ca2 Ca1 43.06(6) 1_455 1_455 ?
O2 Ca2 Ca1 93.10(8) . 1_455 ?
O9 Ca2 Ca1 43.34(6) 1_455 1_455 ?
O7 Ca2 Ca1 166.15(6) . 1_455 ?
C1 Ca2 Ca1 67.07(8) . 1_455 ?
C16 Ca2 Ca1 141.71(8) . 1_455 ?
O5 Ca2 Ca1 43.48(7) . . ?
O4 Ca2 Ca1 53.86(8) . . ?
O8 Ca2 Ca1 89.84(7) . . ?
O1 Ca2 Ca1 142.80(7) 1_455 . ?
O10 Ca2 Ca1 109.71(6) 1_455 . ?
O2 Ca2 Ca1 99.30(8) . . ?
O9 Ca2 Ca1 144.57(6) 1_455 . ?
O7 Ca2 Ca1 40.92(5) . . ?
C1 Ca2 Ca1 122.71(8) . . ?
C16 Ca2 Ca1 65.84(8) . . ?
Ca1 Ca2 Ca1 152.33(2) 1_455 . ?

loop_
_geom_bond_atom_site_label_1
_geom_bond_atom_site_label_2
_geom_bond_distance
_geom_bond_site_symmetry_2
_geom_bond_publ_flag
C5 C4 1.389(6) . ?
C5 C6 1.391(5) . ?
C5 H5 0.9500 . ?
C18 N2 1.464(6) . ?
C18 C19 1.526(8) . ?
C18 H18A 0.9900 . ?
C18 H18B 0.9900 . ?
C19 N1 1.463(5) . ?
C19 H19A 0.9900 . ?
C19 H19B 0.9900 . ?
C20 O10 1.246(4) . ?
C20 N4 1.324(5) . ?
C20 N3 1.339(6) . ?
C21 N3 1.450(5) . ?
C21 C22 1.536(8) . ?
C21 H21A 0.9900 . ?
C21 H21B 0.9900 . ?
N3 H3 0.8800 . ?
N4 C22 1.433(6) . ?
N4 H4 0.8800 . ?
C22 H22A 0.9900 . ?
C22 H22B 0.9900 . ?
C1 O2 1.231(5) . ?
C1 O1 1.268(4) 1_455 ?
C1 C2 1.501(5) 4_576 ?
C1 Ca2 2.804(3) . ?
C2 C7 1.384(6) . ?
C2 C3 1.392(5) . ?
C3 C4 1.383(4) . ?
C3 H3A 0.9500 . ?
C4 C8 1.505(5) . ?
C6 C7 1.375(5) . ?
C6 H6 0.9500 . ?
C7 H7 0.9500 . ?
C8 O3 1.250(5) . ?
C8 O4 1.254(4) . ?
C8 Ca1 3.022(4) . ?
C9 O6 1.234(5) . ?
C9 O5 1.280(4) . ?
C9 C10 1.494(5) . ?
C9 Ca1 2.802(3) . ?
C10 C15 1.385(6) . ?
C10 C11 1.398(4) . ?
C11 C12 1.390(5) . ?
C11 H11 0.9500 . ?
C12 C13 1.381(6) . ?
C12 C16 1.510(5) 2_756 ?
C13 C14 1.396(5) . ?
C13 H13 0.9500 . ?
C14 C15 1.388(5) . ?
C14 H14 0.9500 . ?
C15 H15 0.9500 . ?
C16 O8 1.258(5) . ?
C16 O7 1.258(4) . ?
C16 Ca2 2.811(3) . ?
C17 O9 1.236(4) . ?
C17 N2 1.331(5) . ?
C17 N1 1.356(6) . ?
N1 H1 0.8800 . ?
N2 H2 0.8800 . ?
O1 Ca1 2.292(3) . ?
O1 Ca2 2.400(3) 1_655 ?
O2 Ca2 2.513(3) . ?
O3 Ca1 2.404(3) . ?
O4 Ca2 2.361(2) . ?
O4 Ca1 2.901(3) . ?
O5 Ca2 2.319(3) . ?
O5 Ca1 2.478(3) . ?
O6 Ca1 2.441(3) . ?
O7 Ca1 2.349(2) . ?
O7 Ca2 2.548(3) . ?
O8 Ca2 2.400(3) . ?
O9 Ca1 2.410(2) . ?
O9 Ca2 2.521(3) 1_655 ?
O10 Ca1 2.398(3) . ?
O10 Ca2 2.491(2) 1_655 ?
Ca1 Ca2 3.5107(11) 1_655 ?
Ca1 Ca2 3.5785(11) . ?

loop_
_geom_torsion_atom_site_label_1
_geom_torsion_atom_site_label_2
_geom_torsion_atom_site_label_3
_geom_torsion_atom_site_label_4
_geom_torsion
_geom_torsion_site_symmetry_1
_geom_torsion_site_symmetry_2
_geom_torsion_site_symmetry_3
_geom_torsion_site_symmetry_4
_geom_torsion_publ_flag
N2 C18 C19 N1 4.1(5) . . . . ?
O10 C20 N3 C21 174.4(4) . . . . ?
N4 C20 N3 C21 -4.3(5) . . . . ?
C22 C21 N3 C20 3.9(6) . . . . ?
O10 C20 N4 C22 -175.8(5) . . . . ?
N3 C20 N4 C22 3.0(7) . . . . ?
C20 N4 C22 C21 -0.5(7) . . . . ?
N3 C21 C22 N4 -2.0(7) . . . . ?
C7 C2 C3 C4 1.9(5) . . . . ?
C1 C2 C3 C4 -178.3(3) 4_675 . . . ?
C2 C3 C4 C5 -0.2(5) . . . . ?
C2 C3 C4 C8 -179.4(3) . . . . ?
C6 C5 C4 C3 -1.4(6) . . . . ?
C6 C5 C4 C8 177.8(4) . . . . ?
C4 C5 C6 C7 1.3(7) . . . . ?
C5 C6 C7 C2 0.4(7) . . . . ?
C3 C2 C7 C6 -2.0(6) . . . . ?
C1 C2 C7 C6 178.2(4) 4_675 . . . ?
C3 C4 C8 O3 18.1(5) . . . . ?
C5 C4 C8 O3 -161.1(4) . . . . ?
C3 C4 C8 O4 -162.4(3) . . . . ?
C5 C4 C8 O4 18.4(5) . . . . ?
C3 C4 C8 Ca1 18.1(14) . . . . ?
C5 C4 C8 Ca1 -161.1(11) . . . . ?
O6 C9 C10 C15 161.0(4) . . . . ?
O5 C9 C10 C15 -17.4(5) . . . . ?
O6 C9 C10 C11 -16.5(5) . . . . ?
O5 C9 C10 C11 165.1(3) . . . . ?
C15 C10 C11 C12 -1.5(5) . . . . ?
C9 C10 C11 C12 176.0(3) . . . . ?
C10 C11 C12 C13 -2.4(5) . . . . ?
C10 C11 C12 C16 179.1(3) . . . 2_756 ?
C11 C12 C13 C14 4.3(5) . . . . ?
C16 C12 C13 C14 -177.2(3) 2_756 . . . ?
C12 C13 C14 C15 -2.4(6) . . . . ?
C11 C10 C15 C14 3.5(5) . . . . ?
C9 C10 C15 C14 -173.9(3) . . . . ?
C13 C14 C15 C10 -1.6(6) . . . . ?
O9 C17 N1 C19 -170.4(4) . . . . ?
N2 C17 N1 C19 8.8(5) . . . . ?
C18 C19 N1 C17 -7.8(5) . . . . ?
O9 C17 N2 C18 173.3(4) . . . . ?
N1 C17 N2 C18 -5.8(5) . . . . ?
C19 C18 N2 C17 0.8(6) . . . . ?
O1 C1 O2 Ca2 -5.5(4) 1_455 . . . ?
C2 C1 O2 Ca2 175.1(3) 4_576 . . . ?
O4 C8 O3 Ca1 0.5(4) . . . . ?
C4 C8 O3 Ca1 -180.0(3) . . . . ?
O3 C8 O4 Ca2 73.9(6) . . . . ?
C4 C8 O4 Ca2 -105.6(4) . . . . ?
Ca1 C8 O4 Ca2 74.3(3) . . . . ?
O3 C8 O4 Ca1 -0.4(4) . . . . ?
C4 C8 O4 Ca1 -179.9(3) . . . . ?
O6 C9 O5 Ca2 119.1(6) . . . . ?
C10 C9 O5 Ca2 -62.6(7) . . . . ?
Ca1 C9 O5 Ca2 108.0(6) . . . . ?
O6 C9 O5 Ca1 11.1(4) . . . . ?
C10 C9 O5 Ca1 -170.6(3) . . . . ?
O5 C9 O6 Ca1 -11.3(4) . . . . ?
C10 C9 O6 Ca1 170.4(3) . . . . ?
O8 C16 O7 Ca1 -86.5(7) . . . . ?
C12 C16 O7 Ca1 93.3(6) 2_746 . . . ?
Ca2 C16 O7 Ca1 -95.8(6) . . . . ?
O8 C16 O7 Ca2 9.2(3) . . . . ?
C12 C16 O7 Ca2 -170.9(3) 2_746 . . . ?
O7 C16 O8 Ca2 -9.9(4) . . . . ?
C12 C16 O8 Ca2 170.3(3) 2_746 . . . ?
N2 C17 O9 Ca1 -151.1(3) . . . . ?
N1 C17 O9 Ca1 27.9(5) . . . . ?
N2 C17 O9 Ca2 -4.5(6) . . . 1_655 ?
N1 C17 O9 Ca2 174.5(2) . . . 1_655 ?
N4 C20 O10 Ca1 -18.1(6) . . . . ?
N3 C20 O10 Ca1 163.4(3) . . . . ?
N4 C20 O10 Ca2 144.8(4) . . . 1_655 ?
N3 C20 O10 Ca2 -33.8(5) . . . 1_655 ?
